data_7156974
loop_
_publ_author_name
'Shahrestani, Naeimeh'
'Khosravi, Hormoz'
'Jadidi, Khosrow'
'Notash, Behrouz'
'Naderi, Soheila'

_publ_section_title
;
 Organocatalytic synthesis of enantiopure spiro
 acenaphthyl-pyrrolizidine/pyrrolidines: justifying the regioselectivity
 based on a distortion/interaction model.
;
_journal_issue 29
_journal_name_full 'Organic &amp; biomolecular chemistry'
_journal_page_first 7013
_journal_page_last 7024
_journal_paper_doi 10.1039/c9ob01197h
_journal_volume 17
_journal_year 2019
_chemical_absolute_configuration syn
_chemical_formula_moiety 'C28 H26 N2 O4'
_chemical_formula_sum 'C28 H26 N2 O4'
_chemical_formula_weight 454.51
_space_group_IT_number 19
_space_group_name_Hall 'P 2ac 2ab'
_space_group_name_H-M_alt 'P 21 21 21'
_symmetry_cell_setting orthorhombic
_symmetry_space_group_name_Hall 'P 2ac 2ab'
_symmetry_space_group_name_H-M 'P 21 21 21'
_atom_sites_solution_hydrogens geom
_atom_sites_solution_primary direct
_atom_sites_solution_secondary difmap
_audit_creation_method SHELXL-97
_audit_update_record
;
2019-01-09 deposited with the CCDC.    2019-07-01 downloaded from the CCDC.
;
_cell_angle_alpha 90.00
_cell_angle_beta 90.00
_cell_angle_gamma 90.00
_cell_formula_units_Z 4
_cell_length_a 8.1876(16)
_cell_length_b 14.121(3)
_cell_length_c 19.915(4)
_cell_measurement_reflns_used 6053
_cell_measurement_temperature 120(2)
_cell_measurement_theta_max 29.15
_cell_measurement_theta_min 2.50
_cell_volume 2302.5(8)
_computing_cell_refinement 'X-Area (Stoe & Cie GmbH, 2005)'
_computing_data_collection 'X-Area (Stoe & Cie GmbH, 2005)'
_computing_data_reduction 'X-Area (Stoe & Cie GmbH, 2005)'
_computing_molecular_graphics 'ORTEP-3 for Windows (Farrugia, 1997)'
_computing_publication_material 'WinGX (Farrugia, 1999)'
_computing_structure_refinement 'SHELXL-97 (Sheldrick, 2008)'
_computing_structure_solution 'SHELXS-97 (Sheldrick, 2008)'
_diffrn_ambient_temperature 120(2)
_diffrn_detector_area_resol_mean '0.15 mm'
_diffrn_measured_fraction_theta_full 0.997
_diffrn_measured_fraction_theta_max 0.997
_diffrn_measurement_device_type 'STOE IPDS 2T'
_diffrn_measurement_method 'rotation method'
_diffrn_radiation_monochromator graphite
_diffrn_radiation_source 'fine-focus sealed tube'
_diffrn_radiation_type MoK\a
_diffrn_radiation_wavelength 0.71073
_diffrn_reflns_av_R_equivalents 0.1004
_diffrn_reflns_av_sigmaI/netI 0.1469
_diffrn_reflns_limit_h_max 11
_diffrn_reflns_limit_h_min -9
_diffrn_reflns_limit_k_max 16
_diffrn_reflns_limit_k_min -19
_diffrn_reflns_limit_l_max 27
_diffrn_reflns_limit_l_min -23
_diffrn_reflns_number 10660
_diffrn_reflns_theta_full 29.15
_diffrn_reflns_theta_max 29.15
_diffrn_reflns_theta_min 2.50
_diffrn_standards_number 0
_exptl_absorpt_coefficient_mu 0.088
_exptl_absorpt_correction_type none
_exptl_crystal_colour yellow
_exptl_crystal_density_diffrn 1.311
_exptl_crystal_density_method 'not measured'
_exptl_crystal_description block
_exptl_crystal_F_000 960
_exptl_crystal_size_max 0.25
_exptl_crystal_size_mid 0.2
_exptl_crystal_size_min 0.15
_refine_diff_density_max 0.294
_refine_diff_density_min -0.243
_refine_diff_density_rms 0.059
_refine_ls_extinction_method none
_refine_ls_goodness_of_fit_ref 1.013
_refine_ls_hydrogen_treatment constr
_refine_ls_matrix_type full
_refine_ls_number_parameters 309
_refine_ls_number_reflns 6053
_refine_ls_number_restraints 0
_refine_ls_restrained_S_all 1.013
_refine_ls_R_factor_all 0.1373
_refine_ls_R_factor_gt 0.0795
_refine_ls_shift/su_max 0.000
_refine_ls_shift/su_mean 0.000
_refine_ls_structure_factor_coef Fsqd
_refine_ls_weighting_details 'calc w=1/[\s^2^(Fo^2^)+(0.0438P)^2^+0.0000P] where P=(Fo^2^+2Fc^2^)/3'
_refine_ls_weighting_scheme calc
_refine_ls_wR_factor_gt 0.1219
_refine_ls_wR_factor_ref 0.1384
_reflns_number_gt 3714
_reflns_number_total 6053
_reflns_threshold_expression >2sigma(I)
_cod_data_source_file c9ob01197h2.cif
_cod_data_source_block khc580h
_cod_depositor_comments 'Adding full bibliography for 7156973--7156975.cif.'
_cod_database_code 7156974

loop_
_symmetry_equiv_pos_as_xyz
'x, y, z'
'-x+1/2, -y, z+1/2'
'-x, y+1/2, -z+1/2'
'x+1/2, -y+1/2, -z'

loop_
_atom_site_label
_atom_site_type_symbol
_atom_site_fract_x
_atom_site_fract_y
_atom_site_fract_z
_atom_site_U_iso_or_equiv
_atom_site_adp_type
_atom_site_occupancy
_atom_site_symmetry_multiplicity
_atom_site_calc_flag
_atom_site_refinement_flags
C13 C 0.5183(4) 0.3700(3) 0.62135(19) 0.0277(8) Uani 1 1 d .
H13A H 0.4924 0.4114 0.5833 0.042 Uiso 1 1 calc R
H13B H 0.5566 0.4085 0.6592 0.042 Uiso 1 1 calc R
H13C H 0.4202 0.3350 0.6347 0.042 Uiso 1 1 calc R
O4 O 0.8347(3) -0.06030(17) 0.74746(12) 0.0298(6) Uani 1 1 d .
O3 O 0.8864(3) 0.09455(17) 0.75256(12) 0.0247(6) Uani 1 1 d .
O2 O 0.8333(3) 0.06782(18) 0.54373(11) 0.0259(6) Uani 1 1 d .
N2 N 0.8409(4) 0.0174(2) 0.65056(13) 0.0189(6) Uani 1 1 d .
O1 O 0.7939(3) 0.32383(17) 0.74425(13) 0.0273(6) Uani 1 1 d .
C25 C 1.0421(4) -0.3864(2) 0.58648(16) 0.0206(7) Uani 1 1 d .
H25 H 1.0960 -0.4354 0.6104 0.025 Uiso 1 1 calc R
C17 C 0.8545(4) 0.1911(2) 0.62688(16) 0.0176(7) Uani 1 1 d .
H17 H 0.9321 0.1939 0.6656 0.021 Uiso 1 1 calc R
C9 C 0.4891(4) 0.1535(2) 0.72242(16) 0.0180(7) Uani 1 1 d .
C11 C 0.6981(4) 0.2646(2) 0.72548(16) 0.0188(7) Uani 1 1 d .
C23 C 0.9707(4) -0.2208(2) 0.57557(16) 0.0164(7) Uani 1 1 d .
C10 C 0.5427(4) 0.1587(2) 0.65525(16) 0.0157(7) Uani 1 1 d .
C22 C 0.9820(4) -0.1204(2) 0.60023(16) 0.0189(7) Uani 1 1 d .
H22A H 1.0150 -0.0793 0.5623 0.023 Uiso 1 1 calc R
H22B H 1.0687 -0.1167 0.6348 0.023 Uiso 1 1 calc R
C21 C 0.8232(4) -0.0822(2) 0.63006(16) 0.0200(7) Uani 1 1 d .
H21 H 0.7315 -0.0892 0.5973 0.024 Uiso 1 1 calc R
N1 N 0.6457(3) 0.3034(2) 0.60183(14) 0.0202(6) Uani 1 1 d .
C15 C 0.9124(4) 0.2608(3) 0.57203(16) 0.0194(7) Uani 1 1 d .
H15 H 0.8923 0.2326 0.5267 0.023 Uiso 1 1 calc R
C19 C 0.8573(4) 0.0256(2) 0.72003(16) 0.0196(7) Uani 1 1 d .
C1 C 0.4637(4) 0.1072(3) 0.60737(17) 0.0223(8) Uani 1 1 d .
H1 H 0.4954 0.1112 0.5616 0.027 Uiso 1 1 calc R
C18 C 0.8438(4) 0.0897(2) 0.60221(16) 0.0181(7) Uani 1 1 d .
C4 C 0.3609(4) 0.0945(3) 0.74320(18) 0.0241(8) Uani 1 1 d .
C28 C 0.8868(4) -0.2424(3) 0.51671(15) 0.0193(7) Uani 1 1 d .
H28 H 0.8329 -0.1936 0.4925 0.023 Uiso 1 1 calc R
C24 C 1.0459(4) -0.2942(2) 0.61082(16) 0.0195(7) Uani 1 1 d .
H24 H 1.1003 -0.2810 0.6519 0.023 Uiso 1 1 calc R
C2 C 0.3328(5) 0.0475(3) 0.62746(19) 0.0273(8) Uani 1 1 d .
H2 H 0.2773 0.0117 0.5941 0.033 Uiso 1 1 calc R
C7 C 0.5342(4) 0.2151(3) 0.83259(16) 0.0268(9) Uani 1 1 d .
H7 H 0.5910 0.2551 0.8630 0.032 Uiso 1 1 calc R
C14 C 0.8010(4) 0.3460(3) 0.58196(18) 0.0235(8) Uani 1 1 d .
H14A H 0.8435 0.3884 0.6176 0.028 Uiso 1 1 calc R
H14B H 0.7893 0.3826 0.5398 0.028 Uiso 1 1 calc R
C26 C 0.9605(5) -0.4069(3) 0.52781(17) 0.0245(8) Uani 1 1 d .
H26 H 0.9583 -0.4699 0.5111 0.029 Uiso 1 1 calc R
C27 C 0.8816(5) -0.3352(3) 0.49332(16) 0.0236(8) Uani 1 1 d .
H27 H 0.8234 -0.3494 0.4533 0.028 Uiso 1 1 calc R
C12 C 0.6827(4) 0.2286(2) 0.65042(15) 0.0164(7) Uani 1 1 d .
C3 C 0.2836(4) 0.0395(3) 0.6928(2) 0.0265(9) Uani 1 1 d .
H3 H 0.1979 -0.0027 0.7044 0.032 Uiso 1 1 calc R
C5 C 0.3214(5) 0.0981(3) 0.81224(19) 0.0312(9) Uani 1 1 d .
H5 H 0.2351 0.0600 0.8291 0.037 Uiso 1 1 calc R
C8 C 0.5745(4) 0.2137(3) 0.76588(16) 0.0208(8) Uani 1 1 d .
C20 C 0.7780(5) -0.1270(3) 0.69734(19) 0.0350(10) Uani 1 1 d .
H20A H 0.6585 -0.1362 0.7008 0.042 Uiso 1 1 calc R
H20B H 0.8327 -0.1891 0.7028 0.042 Uiso 1 1 calc R
C6 C 0.4066(5) 0.1560(3) 0.85519(19) 0.0324(10) Uani 1 1 d .
H6 H 0.3788 0.1563 0.9015 0.039 Uiso 1 1 calc R
C16 C 1.0938(4) 0.2849(3) 0.57937(19) 0.0305(9) Uani 1 1 d .
H16A H 1.1136 0.3119 0.6240 0.046 Uiso 1 1 calc R
H16B H 1.1250 0.3309 0.5449 0.046 Uiso 1 1 calc R
H16C H 1.1590 0.2271 0.5740 0.046 Uiso 1 1 calc R

loop_
_atom_site_aniso_label
_atom_site_aniso_U_11
_atom_site_aniso_U_22
_atom_site_aniso_U_33
_atom_site_aniso_U_23
_atom_site_aniso_U_13
_atom_site_aniso_U_12
C13 0.0209(19) 0.026(2) 0.037(2) 0.0045(17) -0.0012(16) 0.0034(17)
O4 0.0445(16) 0.0186(13) 0.0263(13) 0.0002(11) 0.0076(13) 0.0004(12)
O3 0.0319(14) 0.0218(14) 0.0204(11) -0.0055(11) -0.0037(11) 0.0034(12)
O2 0.0336(15) 0.0253(14) 0.0186(12) -0.0055(10) -0.0019(11) 0.0054(12)
N2 0.0203(15) 0.0156(15) 0.0208(14) -0.0053(11) -0.0004(13) -0.0017(13)
O1 0.0279(14) 0.0207(14) 0.0332(14) -0.0087(11) -0.0085(12) -0.0017(12)
C25 0.0250(18) 0.0157(19) 0.0210(17) 0.0034(14) 0.0053(15) 0.0032(15)
C17 0.0186(17) 0.0174(18) 0.0167(15) -0.0008(13) 0.0026(14) -0.0011(15)
C9 0.0148(16) 0.0169(18) 0.0224(16) 0.0032(13) -0.0018(13) 0.0048(14)
C11 0.0182(16) 0.0172(18) 0.0209(16) -0.0054(14) -0.0027(13) 0.0089(15)
C23 0.0145(16) 0.0162(18) 0.0186(15) -0.0010(13) 0.0050(13) -0.0015(14)
C10 0.0124(15) 0.0135(17) 0.0213(16) 0.0008(13) 0.0016(13) 0.0005(14)
C22 0.0218(17) 0.0137(17) 0.0211(16) 0.0003(14) -0.0014(14) -0.0031(15)
C21 0.0188(17) 0.0169(18) 0.0242(17) -0.0056(14) 0.0033(14) -0.0044(15)
N1 0.0171(15) 0.0187(16) 0.0248(14) 0.0032(12) -0.0014(13) -0.0024(12)
C15 0.0163(16) 0.022(2) 0.0201(16) 0.0013(14) 0.0010(13) -0.0009(15)
C19 0.0152(17) 0.0219(19) 0.0216(17) -0.0001(14) 0.0039(14) 0.0064(16)
C1 0.0212(17) 0.024(2) 0.0214(17) -0.0055(15) 0.0035(14) 0.0012(16)
C18 0.0106(15) 0.0228(19) 0.0210(16) -0.0016(14) 0.0007(13) 0.0021(15)
C4 0.0194(17) 0.0207(18) 0.0320(19) 0.0094(16) 0.0065(15) 0.0070(16)
C28 0.0222(19) 0.0176(19) 0.0182(17) 0.0019(13) 0.0007(13) 0.0055(15)
C24 0.0201(18) 0.0219(19) 0.0166(16) -0.0025(14) -0.0029(13) -0.0001(15)
C2 0.0211(19) 0.0187(19) 0.042(2) -0.0086(15) -0.0041(17) -0.0050(16)
C7 0.0212(19) 0.041(3) 0.0180(17) -0.0056(15) -0.0025(14) 0.0106(18)
C14 0.0202(18) 0.021(2) 0.0294(19) 0.0031(15) 0.0012(15) -0.0024(16)
C26 0.034(2) 0.0159(19) 0.0239(18) -0.0018(14) 0.0081(16) -0.0045(17)
C27 0.032(2) 0.024(2) 0.0149(16) -0.0018(14) 0.0006(14) -0.0085(17)
C12 0.0156(16) 0.0167(17) 0.0169(15) -0.0029(13) -0.0013(13) -0.0014(15)
C3 0.0188(19) 0.018(2) 0.043(2) 0.0041(17) 0.0052(17) -0.0045(15)
C5 0.023(2) 0.033(2) 0.038(2) 0.0109(18) 0.0124(17) 0.0103(18)
C8 0.0169(17) 0.0207(19) 0.0249(18) -0.0022(15) -0.0016(14) 0.0076(14)
C20 0.049(3) 0.024(2) 0.032(2) -0.0068(18) 0.0170(18) -0.014(2)
C6 0.028(2) 0.047(3) 0.0220(19) 0.0059(18) 0.0109(16) 0.014(2)
C16 0.027(2) 0.031(2) 0.034(2) 0.0084(17) 0.0046(17) -0.0047(18)

loop_
_atom_type_symbol
_atom_type_description
_atom_type_scat_dispersion_real
_atom_type_scat_dispersion_imag
_atom_type_scat_source
C C 0.0033 0.0016 'International Tables Vol C Tables 4.2.6.8 and 6.1.1.4'
H H 0.0000 0.0000 'International Tables Vol C Tables 4.2.6.8 and 6.1.1.4'
N N 0.0061 0.0033 'International Tables Vol C Tables 4.2.6.8 and 6.1.1.4'
O O 0.0106 0.0060 'International Tables Vol C Tables 4.2.6.8 and 6.1.1.4'

loop_
_geom_angle_atom_site_label_1
_geom_angle_atom_site_label_2
_geom_angle_atom_site_label_3
_geom_angle
N1 C13 H13A 109.5
N1 C13 H13B 109.5
H13A C13 H13B 109.5
N1 C13 H13C 109.5
H13A C13 H13C 109.5
H13B C13 H13C 109.5
C19 O4 C20 110.6(3)
C19 N2 C18 128.2(3)
C19 N2 C21 111.3(3)
C18 N2 C21 120.4(3)
C26 C25 C24 120.3(3)
C26 C25 H25 119.9
C24 C25 H25 119.9
C18 C17 C15 113.0(3)
C18 C17 C12 111.3(3)
C15 C17 C12 105.7(3)
C18 C17 H17 108.9
C15 C17 H17 108.9
C12 C17 H17 108.9
C8 C9 C4 123.5(3)
C8 C9 C10 113.6(3)
C4 C9 C10 122.9(3)
O1 C11 C8 127.8(3)
O1 C11 C12 124.5(3)
C8 C11 C12 107.6(3)
C28 C23 C24 118.6(3)
C28 C23 C22 120.8(3)
C24 C23 C22 120.6(3)
C1 C10 C9 119.3(3)
C1 C10 C12 131.5(3)
C9 C10 C12 109.2(3)
C23 C22 C21 114.1(3)
C23 C22 H22A 108.7
C21 C22 H22A 108.7
C23 C22 H22B 108.7
C21 C22 H22B 108.7
H22A C22 H22B 107.6
N2 C21 C20 100.2(3)
N2 C21 C22 111.2(3)
C20 C21 C22 113.6(3)
N2 C21 H21 110.5
C20 C21 H21 110.5
C22 C21 H21 110.5
C13 N1 C14 115.4(3)
C13 N1 C12 115.9(3)
C14 N1 C12 107.2(3)
C14 C15 C16 113.2(3)
C14 C15 C17 103.2(3)
C16 C15 C17 111.8(3)
C14 C15 H15 109.5
C16 C15 H15 109.5
C17 C15 H15 109.5
O3 C19 O4 122.9(3)
O3 C19 N2 128.7(3)
O4 C19 N2 108.4(3)
C10 C1 C2 118.5(3)
C10 C1 H1 120.7
C2 C1 H1 120.7
O2 C18 N2 118.3(3)
O2 C18 C17 123.9(3)
N2 C18 C17 117.8(3)
C9 C4 C5 115.9(3)
C9 C4 C3 116.8(3)
C5 C4 C3 127.3(4)
C27 C28 C23 120.2(3)
C27 C28 H28 119.9
C23 C28 H28 119.9
C25 C24 C23 120.7(3)
C25 C24 H24 119.7
C23 C24 H24 119.7
C3 C2 C1 122.6(3)
C3 C2 H2 118.7
C1 C2 H2 118.7
C8 C7 C6 118.6(4)
C8 C7 H7 120.7
C6 C7 H7 120.7
N1 C14 C15 103.3(3)
N1 C14 H14A 111.1
C15 C14 H14A 111.1
N1 C14 H14B 111.1
C15 C14 H14B 111.1
H14A C14 H14B 109.1
C25 C26 C27 119.6(3)
C25 C26 H26 120.2
C27 C26 H26 120.2
C26 C27 C28 120.6(3)
C26 C27 H27 119.7
C28 C27 H27 119.7
N1 C12 C10 110.8(3)
N1 C12 C17 103.3(3)
C10 C12 C17 118.4(3)
N1 C12 C11 114.1(3)
C10 C12 C11 102.1(3)
C17 C12 C11 108.5(3)
C2 C3 C4 119.8(3)
C2 C3 H3 120.1
C4 C3 H3 120.1
C6 C5 C4 120.7(4)
C6 C5 H5 119.6
C4 C5 H5 119.6
C7 C8 C9 119.3(3)
C7 C8 C11 133.2(3)
C9 C8 C11 107.5(3)
O4 C20 C21 104.9(3)
O4 C20 H20A 110.8
C21 C20 H20A 110.8
O4 C20 H20B 110.8
C21 C20 H20B 110.8
H20A C20 H20B 108.8
C5 C6 C7 122.0(3)
C5 C6 H6 119.0
C7 C6 H6 119.0
C15 C16 H16A 109.5
C15 C16 H16B 109.5
H16A C16 H16B 109.5
C15 C16 H16C 109.5
H16A C16 H16C 109.5
H16B C16 H16C 109.5

loop_
_geom_bond_atom_site_label_1
_geom_bond_atom_site_label_2
_geom_bond_distance
C13 N1 1.458(4)
C13 H13A 0.9800
C13 H13B 0.9800
C13 H13C 0.9800
O4 C19 1.343(4)
O4 C20 1.449(4)
O3 C19 1.194(4)
O2 C18 1.208(4)
N2 C19 1.395(4)
N2 C18 1.404(4)
N2 C21 1.472(4)
O1 C11 1.206(4)
C25 C26 1.377(5)
C25 C24 1.389(5)
C25 H25 0.9500
C17 C18 1.516(5)
C17 C15 1.545(5)
C17 C12 1.574(5)
C17 H17 1.0000
C9 C8 1.400(5)
C9 C4 1.404(5)
C9 C10 1.410(5)
C11 C8 1.480(5)
C11 C12 1.584(4)
C23 C28 1.393(4)
C23 C24 1.395(5)
C23 C22 1.503(5)
C10 C1 1.362(5)
C10 C12 1.516(5)
C22 C21 1.528(5)
C22 H22A 0.9900
C22 H22B 0.9900
C21 C20 1.527(5)
C21 H21 1.0000
N1 C14 1.462(4)
N1 C12 1.464(4)
C15 C14 1.523(5)
C15 C16 1.531(5)
C15 H15 1.0000
C1 C2 1.421(5)
C1 H1 0.9500
C4 C5 1.413(5)
C4 C3 1.417(5)
C28 C27 1.391(5)
C28 H28 0.9500
C24 H24 0.9500
C2 C3 1.367(5)
C2 H2 0.9500
C7 C8 1.369(5)
C7 C6 1.411(6)
C7 H7 0.9500
C14 H14A 0.9900
C14 H14B 0.9900
C26 C27 1.384(5)
C26 H26 0.9500
C27 H27 0.9500
C3 H3 0.9500
C5 C6 1.374(6)
C5 H5 0.9500
C20 H20A 0.9900
C20 H20B 0.9900
C6 H6 0.9500
C16 H16A 0.9800
C16 H16B 0.9800
C16 H16C 0.9800

loop_
_geom_torsion_atom_site_label_1
_geom_torsion_atom_site_label_2
_geom_torsion_atom_site_label_3
_geom_torsion_atom_site_label_4
_geom_torsion
C8 C9 C10 C1 -176.6(3)
C4 C9 C10 C1 2.6(5)
C8 C9 C10 C12 1.0(4)
C4 C9 C10 C12 -179.8(3)
C28 C23 C22 C21 73.4(4)
C24 C23 C22 C21 -107.4(4)
C19 N2 C21 C20 17.0(4)
C18 N2 C21 C20 -164.5(3)
C19 N2 C21 C22 -103.4(3)
C18 N2 C21 C22 75.0(4)
C23 C22 C21 N2 -177.6(3)
C23 C22 C21 C20 70.3(4)
C18 C17 C15 C14 137.9(3)
C12 C17 C15 C14 16.0(3)
C18 C17 C15 C16 -100.2(4)
C12 C17 C15 C16 137.9(3)
C20 O4 C19 O3 171.6(3)
C20 O4 C19 N2 -8.5(4)
C18 N2 C19 O3 -4.8(6)
C21 N2 C19 O3 173.6(3)
C18 N2 C19 O4 175.4(3)
C21 N2 C19 O4 -6.3(4)
C9 C10 C1 C2 -2.1(5)
C12 C10 C1 C2 -179.1(3)
C19 N2 C18 O2 177.4(3)
C21 N2 C18 O2 -0.8(5)
C19 N2 C18 C17 -4.6(5)
C21 N2 C18 C17 177.2(3)
C15 C17 C18 O2 -20.7(5)
C12 C17 C18 O2 98.0(4)
C15 C17 C18 N2 161.3(3)
C12 C17 C18 N2 -80.0(3)
C8 C9 C4 C5 -0.5(5)
C10 C9 C4 C5 -179.6(3)
C8 C9 C4 C3 178.3(3)
C10 C9 C4 C3 -0.8(5)
C24 C23 C28 C27 -1.3(5)
C22 C23 C28 C27 178.0(3)
C26 C25 C24 C23 -1.5(5)
C28 C23 C24 C25 2.2(5)
C22 C23 C24 C25 -177.0(3)
C10 C1 C2 C3 -0.2(5)
C13 N1 C14 C15 174.2(3)
C12 N1 C14 C15 43.3(3)
C16 C15 C14 N1 -156.3(3)
C17 C15 C14 N1 -35.3(3)
C24 C25 C26 C27 -0.3(5)
C25 C26 C27 C28 1.3(5)
C23 C28 C27 C26 -0.5(5)
C13 N1 C12 C10 69.6(4)
C14 N1 C12 C10 -159.8(3)
C13 N1 C12 C17 -162.6(3)
C14 N1 C12 C17 -32.1(3)
C13 N1 C12 C11 -45.0(4)
C14 N1 C12 C11 85.6(3)
C1 C10 C12 N1 54.0(5)
C9 C10 C12 N1 -123.2(3)
C1 C10 C12 C17 -65.0(5)
C9 C10 C12 C17 117.7(3)
C1 C10 C12 C11 175.9(4)
C9 C10 C12 C11 -1.3(3)
C18 C17 C12 N1 -114.2(3)
C15 C17 C12 N1 8.8(3)
C18 C17 C12 C10 8.7(4)
C15 C17 C12 C10 131.7(3)
C18 C17 C12 C11 124.3(3)
C15 C17 C12 C11 -112.7(3)
O1 C11 C12 N1 -58.6(4)
C8 C11 C12 N1 120.7(3)
O1 C11 C12 C10 -178.1(3)
C8 C11 C12 C10 1.1(3)
O1 C11 C12 C17 56.1(4)
C8 C11 C12 C17 -124.6(3)
C1 C2 C3 C4 2.0(6)
C9 C4 C3 C2 -1.5(5)
C5 C4 C3 C2 177.2(4)
C9 C4 C5 C6 -0.5(5)
C3 C4 C5 C6 -179.2(4)
C6 C7 C8 C9 -0.4(5)
C6 C7 C8 C11 -179.9(4)
C4 C9 C8 C7 0.9(5)
C10 C9 C8 C7 -179.9(3)
C4 C9 C8 C11 -179.4(3)
C10 C9 C8 C11 -0.2(4)
O1 C11 C8 C7 -1.8(6)
C12 C11 C8 C7 178.9(4)
O1 C11 C8 C9 178.6(3)
C12 C11 C8 C9 -0.6(3)
C19 O4 C20 C21 19.2(4)
N2 C21 C20 O4 -20.7(4)
C22 C21 C20 O4 97.9(3)
C4 C5 C6 C7 1.0(6)
C8 C7 C6 C5 -0.5(6)
